data_4311864
loop_
_publ_author_name
'Margaret-Jane Crawford'
'Arkady Ellern'
'Konstantin Karaghiosoff'
'Peter Mayer'
'Heinrich N\"oth'
'Max Suter'

_publ_contact_author
;
      Margaret-Jane Crawford
      Institut f\"ur anorganische Chemie
      Universit\"at M\"unchen
      Butenandtstr. 5-13 (Haus D)
      81377 M\"unchen
      Bundesrepublik Deutschland
;
_publ_contact_author_email mjc@cup.uni-muenchen.de
_publ_contact_author_fax '089 2180 77492'
_publ_contact_author_phone '089 2180 77503'
_publ_section_title
;
 Synthesis and Characterization of Heavier Dioxouranium(VI) Dihalides
;
_journal_name_full 'Inorganic Chemistry'
_journal_page_first 7120
_journal_page_last 7126
_journal_paper_doi 10.1021/ic0354926
_journal_volume 43
_journal_year 2004
_chemical_formula_moiety '[U O2 Br2 O2 H4]2'
_chemical_formula_sum 'Br4 H8 O8 U2'
_chemical_formula_weight 931.733
_space_group_IT_number 14
_symmetry_cell_setting monoclinic
_symmetry_space_group_name_Hall '-P 2ybc'
_symmetry_space_group_name_H-M 'P 1 21/c 1'
_atom_sites_solution_hydrogens geom
_atom_sites_solution_primary direct
_atom_sites_solution_secondary difmap
_cell_angle_alpha 90.00
_cell_angle_beta 99.616(14)
_cell_angle_gamma 90.00
_cell_formula_units_Z 2
_cell_length_a 6.0568(7)
_cell_length_b 10.5117(9)
_cell_length_c 10.3623(12)
_cell_measurement_reflns_used 4004
_cell_measurement_temperature 200(2)
_cell_measurement_theta_max 28.0
_cell_measurement_theta_min 2.8
_cell_volume 650.47(12)
_computing_cell_refinement 'Stoe IPDS software (Darmstadt, Germany)'
_computing_data_collection 'Stoe IPDS software (Darmstadt, Germany)'
_computing_data_reduction 'Stoe IPDS software (Darmstadt, Germany)'
_computing_structure_refinement 'SHELXL-97 (G. M. Sheldrick. University of G\"ottingen, 97-2 version)'
_computing_structure_solution 'SHELXS-97 (Sheldrick, 1990)'
_diffrn_ambient_temperature 202(2)
_diffrn_measured_fraction_theta_full 0.994
_diffrn_measured_fraction_theta_max 0.994
_diffrn_measurement_device_type 'Stoe IPDS'
_diffrn_measurement_method 'area detection'
_diffrn_radiation_monochromator graphite
_diffrn_radiation_source 'fine-focus sealed tube'
_diffrn_radiation_type MoK\a
_diffrn_radiation_wavelength 0.71073
_diffrn_reflns_av_R_equivalents 0.0554
_diffrn_reflns_av_sigmaI/netI 0.0477
_diffrn_reflns_limit_h_max 7
_diffrn_reflns_limit_h_min -7
_diffrn_reflns_limit_k_max 13
_diffrn_reflns_limit_k_min -13
_diffrn_reflns_limit_l_max 13
_diffrn_reflns_limit_l_min -13
_diffrn_reflns_number 5484
_diffrn_reflns_theta_full 28.06
_diffrn_reflns_theta_max 28.06
_diffrn_reflns_theta_min 2.78
_exptl_absorpt_coefficient_mu 37.162
_exptl_absorpt_correction_T_max 0.2193
_exptl_absorpt_correction_T_min 0.0379
_exptl_absorpt_correction_type numerical
_exptl_absorpt_process_details
; 
crystal faces optimized with XShape, rev. 1.02, STOE (Darmstadt, Germany)
Absorption correction with XRed, rev 1.09, STOE (Darmstadt, Germany)
;
_exptl_crystal_colour yellow
_exptl_crystal_density_diffrn 4.7572(9)
_exptl_crystal_density_method 'not measured'
_exptl_crystal_description block
_exptl_crystal_F_000 792
_exptl_crystal_size_max 0.14
_exptl_crystal_size_mid 0.11
_exptl_crystal_size_min 0.04
_refine_diff_density_max 1.197
_refine_diff_density_min -2.601
_refine_diff_density_rms 0.335
_refine_ls_extinction_method none
_refine_ls_goodness_of_fit_ref 0.932
_refine_ls_hydrogen_treatment constr
_refine_ls_matrix_type full
_refine_ls_number_parameters 77
_refine_ls_number_reflns 1559
_refine_ls_number_restraints 4
_refine_ls_restrained_S_all 0.931
_refine_ls_R_factor_all 0.0375
_refine_ls_R_factor_gt 0.0265
_refine_ls_shift/su_max 0.000
_refine_ls_shift/su_mean 0.000
_refine_ls_structure_factor_coef Fsqd
_refine_ls_weighting_details 'calc w=1/[\s^2^(Fo^2^)+(0.0283P)^2^+0.0000P] where P=(Fo^2^+2Fc^2^)/3'
_refine_ls_weighting_scheme calc
_refine_ls_wR_factor_gt 0.532
_refine_ls_wR_factor_ref 0.0551
_reflns_number_gt 1263
_reflns_number_total 1559
_reflns_threshold_expression >2sigma(I)
_cod_data_source_file ic0354926si20040705_042654_4.cif
_cod_data_source_block i015
_cod_original_sg_symbol_H-M 'P 21/c'
_cod_original_formula_sum 'H8 Br4 O8 U2'
_cod_database_code 4311864

loop_
_symmetry_equiv_pos_as_xyz
'x, y, z'
'-x, y+1/2, -z+1/2'
'-x, -y, -z'
'x, -y-1/2, z-1/2'

loop_
_atom_site_label
_atom_site_type_symbol
_atom_site_fract_x
_atom_site_fract_y
_atom_site_fract_z
_atom_site_U_iso_or_equiv
_atom_site_adp_type
_atom_site_occupancy
_atom_site_symmetry_multiplicity
_atom_site_calc_flag
_atom_site_refinement_flags
_atom_site_disorder_assembly
_atom_site_disorder_group
U U 0.09554(5) 0.19878(2) 0.10280(2) 0.00904(8) Uani 1 1 d . . .
Br1 Br -0.25410(14) 0.38055(8) 0.04155(7) 0.01791(17) Uani 1 1 d . . .
Br2 Br 0.25147(14) -0.06403(7) 0.07735(8) 0.01951(18) Uani 1 1 d . . .
O1 O 0.2330(10) 0.2441(6) -0.0271(5) 0.0169(12) Uani 1 1 d . . .
O2 O -0.0358(11) 0.1499(6) 0.2341(5) 0.0185(12) Uani 1 1 d . . .
O3 O 0.2225(10) 0.3993(6) 0.2114(6) 0.0191(12) Uani 1 1 d D . .
H1 H 0.357(4) 0.406(11) 0.238(9) 0.026(14) Uiso 1 1 d D . .
H2 H 0.131(14) 0.455(7) 0.188(9) 0.026(14) Uiso 1 1 d D . .
O4 O 0.4601(10) 0.1787(6) 0.2385(5) 0.0193(12) Uani 1 1 d D . .
H3 H 0.511(18) 0.173(10) 0.317(3) 0.026(14) Uiso 1 1 d D . .
H4 H 0.578(9) 0.200(10) 0.216(10) 0.026(14) Uiso 1 1 d D . .

loop_
_atom_site_aniso_label
_atom_site_aniso_U_11
_atom_site_aniso_U_22
_atom_site_aniso_U_33
_atom_site_aniso_U_23
_atom_site_aniso_U_13
_atom_site_aniso_U_12
U 0.00990(13) 0.00879(13) 0.00795(12) -0.00009(11) 0.00005(8) -0.00103(12)
Br1 0.0141(4) 0.0155(4) 0.0227(4) -0.0015(3) -0.0013(3) 0.0039(3)
Br2 0.0176(4) 0.0125(4) 0.0243(4) -0.0055(3) -0.0086(3) 0.0024(3)
O1 0.018(3) 0.021(3) 0.011(2) 0.000(2) 0.003(2) -0.006(2)
O2 0.024(3) 0.018(3) 0.013(2) 0.002(2) 0.003(2) -0.006(2)
O3 0.014(3) 0.011(3) 0.029(3) -0.001(2) -0.007(2) 0.002(2)
O4 0.014(3) 0.024(3) 0.017(2) -0.002(2) -0.005(2) 0.000(3)

loop_
_atom_type_symbol
_atom_type_description
_atom_type_scat_dispersion_real
_atom_type_scat_dispersion_imag
_atom_type_scat_source
H H 0.0000 0.0000 'International Tables Vol C Tables 4.2.6.8 and 6.1.1.4'
O O 0.0106 0.0060 'International Tables Vol C Tables 4.2.6.8 and 6.1.1.4'
Br Br -0.2901 2.4595 'International Tables Vol C Tables 4.2.6.8 and 6.1.1.4'
U U -9.6767 9.6646 'International Tables Vol C Tables 4.2.6.8 and 6.1.1.4'

loop_
_geom_angle_atom_site_label_1
_geom_angle_atom_site_label_2
_geom_angle_atom_site_label_3
_geom_angle
_geom_angle_site_symmetry_1
_geom_angle_site_symmetry_3
_geom_angle_publ_flag
O1 U O2 178.3(3) . . ?
O1 U O4 88.0(2) . . ?
O2 U O4 90.7(2) . . ?
O1 U O3 88.1(2) . . ?
O2 U O3 92.5(2) . . ?
O4 U O3 67.8(2) . . ?
O1 U Br1 94.4(2) . . ?
O2 U Br1 87.3(2) . . ?
O4 U Br1 139.57(15) . . ?
O3 U Br1 71.92(14) . . ?
O1 U Br2 91.38(18) . 3 ?
O2 U Br2 89.00(19) . 3 ?
O4 U Br2 144.57(15) . 3 ?
O3 U Br2 147.56(14) . 3 ?
Br1 U Br2 75.80(2) . 3 ?
O1 U Br2 89.2(2) . . ?
O2 U Br2 89.3(2) . . ?
O4 U Br2 72.25(15) . . ?
O3 U Br2 140.06(14) . . ?
Br1 U Br2 148.00(2) . . ?
Br2 U Br2 72.33(3) 3 . ?
U Br2 U 107.67(3) 3 . ?
U O3 H1 117(8) . . ?
U O3 H2 110(8) . . ?
H1 O3 H2 129(10) . . ?
U O4 H3 138(8) . . ?
U O4 H4 124(7) . . ?
H3 O4 H4 96(10) . . ?

loop_
_geom_bond_atom_site_label_1
_geom_bond_atom_site_label_2
_geom_bond_distance
_geom_bond_site_symmetry_2
_geom_bond_publ_flag
U O1 1.762(5) . ?
U O2 1.763(6) . ?
U O4 2.421(6) . ?
U O3 2.452(6) . ?
U Br1 2.8441(9) . ?
U Br2 2.9322(9) 3 ?
U Br2 2.9456(8) . ?
Br2 U 2.9322(9) 3 ?
O3 H1 0.819(10) . ?
O3 H2 0.818(10) . ?
O4 H3 0.819(10) . ?
O4 H4 0.818(10) . ?
